data_7008719
loop_
_publ_author_name
'Haftbaradaran, Farzad'
'Mund, Garry'
'Batchelor, Raymond J.'
'Britten, James F.'
'Leznoff, Daniel B.'

_publ_section_title
;
 Synthesis of mixed-donor amido/amino/siloxo ligands from symmetrical
 diamidosilylether ligands via a retro-Brook rearrangement and their
 chromium(ii) complexes
;
_journal_issue 14
_journal_name_full 'Dalton Transactions'
_journal_page_first 2343
_journal_paper_doi 10.1039/b506322a
_journal_year 2005
_chemical_formula_sum 'C56 H92 Cr2 N4 O2 Si4'
_chemical_formula_weight 1069.69
_chemical_name_systematic
;
?
;
_space_group_IT_number 14
_symmetry_cell_setting monoclinic
_symmetry_space_group_name_Hall '-P 2yn'
_symmetry_space_group_name_H-M 'P 1 21/n 1'
_atom_sites_solution_hydrogens geom
_atom_sites_solution_primary direct
_atom_sites_solution_secondary difmap
_audit_creation_method SHELXL-97
_cell_angle_alpha 90.00
_cell_angle_beta 100.599(6)
_cell_angle_gamma 90.00
_cell_formula_units_Z 2
_cell_length_a 9.727(4)
_cell_length_b 15.844(6)
_cell_length_c 19.010(7)
_cell_measurement_reflns_used 982
_cell_measurement_temperature 173(2)
_cell_measurement_theta_max 27.27
_cell_measurement_theta_min 2.53
_cell_volume 2879.7(19)
_computing_cell_refinement 'Bruker SMART'
_computing_data_collection 'Bruker SMART'
_computing_data_reduction 'Bruker SAINT'
_computing_molecular_graphics 'Bruker SHELXTL'
_computing_publication_material 'Bruker SHELXTL'
_computing_structure_refinement 'SHELXL-97 (Sheldrick, 1997)'
_computing_structure_solution 'SHELXS-97 (Sheldrick, 1990)'
_diffrn_ambient_temperature 173(2)
_diffrn_measured_fraction_theta_full 0.976
_diffrn_measured_fraction_theta_max 0.976
_diffrn_measurement_device_type 'CCD area detector'
_diffrn_measurement_method 'phi and omega scans'
_diffrn_radiation_monochromator graphite
_diffrn_radiation_source 'rotating anode'
_diffrn_radiation_type MoK\a
_diffrn_radiation_wavelength 0.71073
_diffrn_reflns_av_R_equivalents 0.0709
_diffrn_reflns_av_sigmaI/netI 0.0909
_diffrn_reflns_limit_h_max 11
_diffrn_reflns_limit_h_min -11
_diffrn_reflns_limit_k_max 18
_diffrn_reflns_limit_k_min -18
_diffrn_reflns_limit_l_max 22
_diffrn_reflns_limit_l_min -21
_diffrn_reflns_number 15641
_diffrn_reflns_theta_full 25.00
_diffrn_reflns_theta_max 25.00
_diffrn_reflns_theta_min 1.69
_exptl_absorpt_coefficient_mu 0.503
_exptl_absorpt_correction_T_max 1.000
_exptl_absorpt_correction_T_min 0.711
_exptl_absorpt_correction_type multi-scan
_exptl_absorpt_process_details SADABS
_exptl_crystal_colour blue
_exptl_crystal_density_diffrn 1.234
_exptl_crystal_density_meas 0
_exptl_crystal_density_method 'not measured'
_exptl_crystal_description plate
_exptl_crystal_F_000 1152
_exptl_crystal_size_max 0.36
_exptl_crystal_size_mid 0.25
_exptl_crystal_size_min 0.05
_refine_diff_density_max 0.357
_refine_diff_density_min -0.353
_refine_diff_density_rms 0.079
_refine_ls_extinction_coef 0.0008(4)
_refine_ls_extinction_expression Fc^*^=kFc[1+0.001xFc^2^\l^3^/sin(2\q)]^-1/4^
_refine_ls_extinction_method SHELXL
_refine_ls_goodness_of_fit_ref 1.032
_refine_ls_hydrogen_treatment noref
_refine_ls_matrix_type full
_refine_ls_number_parameters 308
_refine_ls_number_reflns 4955
_refine_ls_number_restraints 0
_refine_ls_restrained_S_all 1.032
_refine_ls_R_factor_all 0.1020
_refine_ls_R_factor_gt 0.0508
_refine_ls_shift/su_max 0.001
_refine_ls_shift/su_mean 0.000
_refine_ls_structure_factor_coef Fsqd
_refine_ls_weighting_details 'calc w=1/[\s^2^(Fo^2^)+(0.0588P)^2^+2.0616P] where P=(Fo^2^+2Fc^2^)/3'
_refine_ls_weighting_scheme calc
_refine_ls_wR_factor_gt 0.1113
_refine_ls_wR_factor_ref 0.1352
_reflns_number_gt 3155
_reflns_number_total 4955
_reflns_threshold_expression >2sigma(I)
_cod_data_source_file b506322a.txt
_cod_data_source_block Pr2PhNNOCr
_cod_depositor_comments
;
The following automatic conversions were performed:
'_symmetry_cell_setting' value 'Monoclinic' changed to 'monoclinic'
according to '/home/saulius/struct/CIF-dictionaries/cif_core.dic'
dictionary named 'cif_core.dic' version 2.4.1 from 2010-06-29.

Automatic conversion script
Id: cif_fix_enum 1527 2010-12-29 10:47:43Z saulius 
;
_cod_original_cell_volume 2879.7(18)
_cod_database_code 7008719

loop_
_symmetry_equiv_pos_as_xyz
'x, y, z'
'-x+1/2, y+1/2, -z+1/2'
'-x, -y, -z'
'x-1/2, -y-1/2, z-1/2'

loop_
_atom_site_label
_atom_site_type_symbol
_atom_site_fract_x
_atom_site_fract_y
_atom_site_fract_z
_atom_site_U_iso_or_equiv
_atom_site_adp_type
_atom_site_occupancy
_atom_site_symmetry_multiplicity
_atom_site_calc_flag
_atom_site_refinement_flags
_atom_site_disorder_assembly
_atom_site_disorder_group
Cr1 Cr 0.48671(7) 0.03071(4) 0.92637(3) 0.01633(19) Uani 1 1 d . . .
Si1 Si 0.61747(12) 0.21462(6) 0.88307(6) 0.0163(3) Uani 1 1 d . . .
Si2 Si 0.70897(12) 0.13695(6) 1.02917(6) 0.0165(3) Uani 1 1 d . . .
O1 O 0.5947(3) 0.05946(15) 1.02096(14) 0.0171(6) Uani 1 1 d . . .
N1 N 0.5595(3) 0.11440(18) 0.86646(17) 0.0157(7) Uani 1 1 d . . .
N2 N 0.6423(3) 0.22159(18) 0.97596(16) 0.0147(7) Uani 1 1 d . . .
C1 C 0.7825(4) 0.2347(2) 0.8495(2) 0.0247(10) Uani 1 1 d . . .
H1A H 0.8521 0.1919 0.8688 0.037 Uiso 1 1 calc R . .
H1B H 0.8183 0.2908 0.8649 0.037 Uiso 1 1 calc R . .
H1C H 0.7642 0.2319 0.7971 0.037 Uiso 1 1 calc R . .
C2 C 0.4960(5) 0.2998(2) 0.8425(2) 0.0268(10) Uani 1 1 d . . .
H2A H 0.4060 0.2934 0.8581 0.040 Uiso 1 1 calc R . .
H2B H 0.4819 0.2959 0.7902 0.040 Uiso 1 1 calc R . .
H2C H 0.5364 0.3550 0.8579 0.040 Uiso 1 1 calc R . .
C3 C 0.8700(4) 0.0968(3) 1.0021(2) 0.0288(11) Uani 1 1 d . . .
H3A H 0.8489 0.0793 0.9518 0.043 Uiso 1 1 calc R . .
H3B H 0.9055 0.0484 1.0321 0.043 Uiso 1 1 calc R . .
H3C H 0.9408 0.1415 1.0080 0.043 Uiso 1 1 calc R . .
C4 C 0.7482(5) 0.1699(3) 1.1233(2) 0.0279(11) Uani 1 1 d . . .
H4A H 0.6628 0.1912 1.1376 0.042 Uiso 1 1 calc R . .
H4B H 0.8191 0.2145 1.1293 0.042 Uiso 1 1 calc R . .
H4C H 0.7837 0.1215 1.1534 0.042 Uiso 1 1 calc R . .
C11 C 0.4986(4) 0.0628(2) 0.8103(2) 0.0169(9) Uani 1 1 d . . .
C12 C 0.5787(5) 0.0074(2) 0.7747(2) 0.0221(10) Uani 1 1 d . . .
C121 C 0.7351(4) 0.0188(2) 0.7838(2) 0.0244(10) Uani 1 1 d . . .
H12A H 0.7668 0.0549 0.8269 0.029 Uiso 1 1 calc R . .
C122 C 0.7699(5) 0.0644(3) 0.7185(3) 0.0418(13) Uani 1 1 d . . .
H12B H 0.7186 0.1179 0.7117 0.063 Uiso 1 1 calc R . .
H12C H 0.7429 0.0290 0.6760 0.063 Uiso 1 1 calc R . .
H12D H 0.8706 0.0757 0.7260 0.063 Uiso 1 1 calc R . .
C123 C 0.8143(5) -0.0640(3) 0.7942(3) 0.0487(15) Uani 1 1 d . . .
H12E H 0.7919 -0.0934 0.8361 0.073 Uiso 1 1 calc R . .
H12F H 0.9151 -0.0528 0.8017 0.073 Uiso 1 1 calc R . .
H12G H 0.7873 -0.0994 0.7516 0.073 Uiso 1 1 calc R . .
C13 C 0.5128(5) -0.0540(3) 0.7301(2) 0.0283(11) Uani 1 1 d . . .
H13A H 0.5669 -0.0912 0.7070 0.034 Uiso 1 1 calc R . .
C14 C 0.3683(5) -0.0630(3) 0.7181(2) 0.0311(11) Uani 1 1 d . . .
H14A H 0.3246 -0.1067 0.6876 0.037 Uiso 1 1 calc R . .
C15 C 0.2901(5) -0.0099(3) 0.7496(2) 0.0290(11) Uani 1 1 d . . .
H15A H 0.1912 -0.0159 0.7400 0.035 Uiso 1 1 calc R . .
C16 C 0.3502(4) 0.0539(2) 0.7959(2) 0.0216(10) Uani 1 1 d . . .
C161 C 0.2546(4) 0.1181(2) 0.8210(2) 0.0239(10) Uani 1 1 d . . .
H16A H 0.3141 0.1567 0.8555 0.029 Uiso 1 1 calc R . .
C162 C 0.1467(5) 0.0778(3) 0.8600(3) 0.0368(12) Uani 1 1 d . . .
H16B H 0.1948 0.0437 0.9001 0.055 Uiso 1 1 calc R . .
H16C H 0.0837 0.0417 0.8267 0.055 Uiso 1 1 calc R . .
H16D H 0.0924 0.1222 0.8782 0.055 Uiso 1 1 calc R . .
C163 C 0.1830(6) 0.1712(3) 0.7578(3) 0.0443(14) Uani 1 1 d . . .
H16E H 0.2540 0.1962 0.7336 0.067 Uiso 1 1 calc R . .
H16F H 0.1286 0.2162 0.7751 0.067 Uiso 1 1 calc R . .
H16G H 0.1206 0.1353 0.7240 0.067 Uiso 1 1 calc R . .
C21 C 0.6011(4) 0.2964(2) 1.0106(2) 0.0190(9) Uani 1 1 d . . .
C22 C 0.6968(4) 0.3609(2) 1.0317(2) 0.0195(9) Uani 1 1 d . . .
C221 C 0.8443(4) 0.3587(2) 1.0173(2) 0.0247(10) Uani 1 1 d . . .
H22A H 0.8608 0.3017 0.9978 0.030 Uiso 1 1 calc R . .
C222 C 0.8613(5) 0.4241(3) 0.9613(2) 0.0342(12) Uani 1 1 d . . .
H22B H 0.7911 0.4143 0.9180 0.051 Uiso 1 1 calc R . .
H22C H 0.9551 0.4195 0.9497 0.051 Uiso 1 1 calc R . .
H22D H 0.8485 0.4806 0.9799 0.051 Uiso 1 1 calc R . .
C223 C 0.9524(5) 0.3724(3) 1.0851(3) 0.0351(12) Uani 1 1 d . . .
H22E H 0.9399 0.3299 1.1208 0.053 Uiso 1 1 calc R . .
H22F H 0.9404 0.4289 1.1042 0.053 Uiso 1 1 calc R . .
H22G H 1.0466 0.3674 1.0740 0.053 Uiso 1 1 calc R . .
C23 C 0.6546(5) 0.4318(3) 1.0656(2) 0.0287(11) Uani 1 1 d . . .
H23A H 0.7195 0.4762 1.0797 0.034 Uiso 1 1 calc R . .
C24 C 0.5223(5) 0.4386(3) 1.0791(3) 0.0350(12) Uani 1 1 d . . .
H24A H 0.4957 0.4871 1.1028 0.042 Uiso 1 1 calc R . .
C25 C 0.4275(5) 0.3752(3) 1.0585(2) 0.0328(11) Uani 1 1 d . . .
H25A H 0.3354 0.3804 1.0681 0.039 Uiso 1 1 calc R . .
C26 C 0.4636(5) 0.3033(2) 1.0238(2) 0.0233(10) Uani 1 1 d . . .
C261 C 0.3546(5) 0.2364(3) 1.0031(2) 0.0299(11) Uani 1 1 d . . .
H26A H 0.3907 0.1962 0.9702 0.036 Uiso 1 1 calc R . .
C262 C 0.3301(6) 0.1863(3) 1.0684(3) 0.0484(14) Uani 1 1 d . . .
H26D H 0.4192 0.1635 1.0937 0.073 Uiso 1 1 calc R . .
H26E H 0.2652 0.1398 1.0528 0.073 Uiso 1 1 calc R . .
H26B H 0.2901 0.2235 1.1006 0.073 Uiso 1 1 calc R . .
C263 C 0.2152(5) 0.2725(3) 0.9625(3) 0.0477(14) Uani 1 1 d . . .
H26C H 0.2321 0.3046 0.9208 0.072 Uiso 1 1 calc R . .
H26H H 0.1744 0.3099 0.9943 0.072 Uiso 1 1 calc R . .
H26F H 0.1503 0.2261 0.9465 0.072 Uiso 1 1 calc R . .

loop_
_atom_site_aniso_label
_atom_site_aniso_U_11
_atom_site_aniso_U_22
_atom_site_aniso_U_33
_atom_site_aniso_U_23
_atom_site_aniso_U_13
_atom_site_aniso_U_12
Cr1 0.0182(4) 0.0147(3) 0.0158(4) 0.0007(3) 0.0024(3) -0.0046(3)
Si1 0.0175(6) 0.0135(5) 0.0184(6) 0.0013(5) 0.0045(5) -0.0022(5)
Si2 0.0172(6) 0.0146(5) 0.0172(6) 0.0002(5) 0.0015(5) -0.0042(5)
O1 0.0197(15) 0.0152(12) 0.0162(15) 0.0007(11) 0.0034(12) -0.0054(12)
N1 0.0185(18) 0.0146(15) 0.0139(18) 0.0005(14) 0.0028(14) -0.0027(15)
N2 0.0172(18) 0.0137(15) 0.0138(18) -0.0005(14) 0.0043(14) 0.0015(14)
C1 0.027(2) 0.023(2) 0.026(3) 0.0006(19) 0.009(2) -0.010(2)
C2 0.030(3) 0.020(2) 0.031(3) 0.0084(19) 0.006(2) -0.001(2)
C3 0.022(2) 0.031(2) 0.033(3) 0.004(2) 0.004(2) 0.001(2)
C4 0.040(3) 0.022(2) 0.018(2) -0.0007(18) -0.004(2) -0.010(2)
C11 0.019(2) 0.0183(18) 0.012(2) 0.0029(17) 0.0007(17) -0.0042(18)
C12 0.031(3) 0.0196(19) 0.016(2) 0.0005(17) 0.0031(19) -0.001(2)
C121 0.027(2) 0.024(2) 0.023(3) -0.0073(19) 0.007(2) -0.003(2)
C122 0.039(3) 0.054(3) 0.034(3) -0.002(3) 0.010(2) -0.015(3)
C123 0.036(3) 0.037(3) 0.074(4) -0.002(3) 0.013(3) 0.004(3)
C13 0.038(3) 0.030(2) 0.019(3) -0.0075(19) 0.008(2) -0.002(2)
C14 0.038(3) 0.029(2) 0.025(3) -0.005(2) 0.002(2) -0.016(2)
C15 0.031(3) 0.031(2) 0.022(3) 0.002(2) -0.001(2) -0.012(2)
C16 0.028(2) 0.021(2) 0.014(2) 0.0024(17) 0.0006(19) -0.0022(19)
C161 0.020(2) 0.024(2) 0.027(3) 0.0026(19) 0.0027(19) -0.003(2)
C162 0.025(3) 0.036(3) 0.052(3) 0.004(2) 0.014(2) -0.002(2)
C163 0.052(3) 0.037(3) 0.041(3) 0.011(2) 0.001(3) 0.003(3)
C21 0.023(2) 0.0180(19) 0.018(2) 0.0021(17) 0.0080(18) 0.0058(19)
C22 0.027(2) 0.0158(19) 0.015(2) 0.0018(17) 0.0026(18) -0.0001(19)
C221 0.028(2) 0.0189(19) 0.027(3) -0.0044(18) 0.006(2) -0.007(2)
C222 0.039(3) 0.030(2) 0.034(3) -0.001(2) 0.007(2) -0.015(2)
C223 0.033(3) 0.037(3) 0.034(3) -0.004(2) 0.005(2) -0.011(2)
C23 0.040(3) 0.018(2) 0.028(3) -0.0023(19) 0.007(2) -0.001(2)
C24 0.051(3) 0.023(2) 0.031(3) -0.002(2) 0.010(2) 0.014(3)
C25 0.027(3) 0.040(3) 0.034(3) -0.002(2) 0.011(2) 0.010(2)
C26 0.029(2) 0.022(2) 0.020(2) -0.0020(18) 0.0055(19) 0.001(2)
C261 0.026(3) 0.033(2) 0.033(3) -0.011(2) 0.014(2) -0.006(2)
C262 0.046(3) 0.048(3) 0.057(4) -0.002(3) 0.025(3) -0.012(3)
C263 0.025(3) 0.067(4) 0.051(4) -0.016(3) 0.008(2) 0.003(3)

loop_
_atom_type_symbol
_atom_type_description
_atom_type_scat_dispersion_real
_atom_type_scat_dispersion_imag
_atom_type_scat_source
C C 0.0033 0.0016 'International Tables Vol C Tables 4.2.6.8 and 6.1.1.4'
H H 0.0000 0.0000 'International Tables Vol C Tables 4.2.6.8 and 6.1.1.4'
N N 0.0061 0.0033 'International Tables Vol C Tables 4.2.6.8 and 6.1.1.4'
O O 0.0106 0.0060 'International Tables Vol C Tables 4.2.6.8 and 6.1.1.4'
Si Si 0.0817 0.0704 'International Tables Vol C Tables 4.2.6.8 and 6.1.1.4'
Cr Cr 0.3209 0.6236 'International Tables Vol C Tables 4.2.6.8 and 6.1.1.4'

loop_
_geom_angle_atom_site_label_1
_geom_angle_atom_site_label_2
_geom_angle_atom_site_label_3
_geom_angle
_geom_angle_site_symmetry_1
_geom_angle_site_symmetry_3
_geom_angle_publ_flag
O1 Cr1 N1 100.69(12) . . ?
O1 Cr1 O1 84.32(11) . 3_657 ?
N1 Cr1 O1 174.85(12) . 3_657 ?
O1 Cr1 C11 135.94(13) . . ?
N1 Cr1 C11 37.11(13) . . ?
O1 Cr1 C11 137.74(12) 3_657 . ?
O1 Cr1 Cr1 42.54(8) . 3_657 ?
N1 Cr1 Cr1 143.21(10) . 3_657 ?
O1 Cr1 Cr1 41.79(8) 3_657 3_657 ?
C11 Cr1 Cr1 169.75(11) . 3_657 ?
N1 Si1 N2 103.16(15) . . ?
N1 Si1 C1 111.99(17) . . ?
N2 Si1 C1 111.69(18) . . ?
N1 Si1 C2 115.95(18) . . ?
N2 Si1 C2 109.43(18) . . ?
C1 Si1 C2 104.79(19) . . ?
O1 Si2 N2 110.41(15) . . ?
O1 Si2 C4 108.68(17) . . ?
N2 Si2 C4 109.75(18) . . ?
O1 Si2 C3 108.01(17) . . ?
N2 Si2 C3 110.41(18) . . ?
C4 Si2 C3 109.5(2) . . ?
Si2 O1 Cr1 119.93(15) . . ?
Si2 O1 Cr1 144.36(16) . 3_657 ?
Cr1 O1 Cr1 95.68(11) . 3_657 ?
C11 N1 Si1 140.8(3) . . ?
C11 N1 Cr1 84.2(2) . . ?
Si1 N1 Cr1 131.90(19) . . ?
C21 N2 Si2 118.3(2) . . ?
C21 N2 Si1 121.0(2) . . ?
Si2 N2 Si1 120.68(17) . . ?
Si1 C1 H1A 109.5 . . ?
Si1 C1 H1B 109.5 . . ?
H1A C1 H1B 109.5 . . ?
Si1 C1 H1C 109.5 . . ?
H1A C1 H1C 109.5 . . ?
H1B C1 H1C 109.5 . . ?
Si1 C2 H2A 109.5 . . ?
Si1 C2 H2B 109.5 . . ?
H2A C2 H2B 109.5 . . ?
Si1 C2 H2C 109.5 . . ?
H2A C2 H2C 109.5 . . ?
H2B C2 H2C 109.5 . . ?
Si2 C3 H3A 109.5 . . ?
Si2 C3 H3B 109.5 . . ?
H3A C3 H3B 109.5 . . ?
Si2 C3 H3C 109.5 . . ?
H3A C3 H3C 109.5 . . ?
H3B C3 H3C 109.5 . . ?
Si2 C4 H4A 109.5 . . ?
Si2 C4 H4B 109.5 . . ?
H4A C4 H4B 109.5 . . ?
Si2 C4 H4C 109.5 . . ?
H4A C4 H4C 109.5 . . ?
H4B C4 H4C 109.5 . . ?
N1 C11 C12 122.4(4) . . ?
N1 C11 C16 118.7(4) . . ?
C12 C11 C16 118.0(4) . . ?
N1 C11 Cr1 58.64(19) . . ?
C12 C11 Cr1 116.8(3) . . ?
C16 C11 Cr1 86.2(2) . . ?
C13 C12 C11 119.8(4) . . ?
C13 C12 C121 120.2(4) . . ?
C11 C12 C121 119.9(4) . . ?
C12 C121 C123 112.9(4) . . ?
C12 C121 C122 109.4(4) . . ?
C123 C121 C122 109.4(4) . . ?
C12 C121 H12A 108.3 . . ?
C123 C121 H12A 108.3 . . ?
C122 C121 H12A 108.3 . . ?
C121 C122 H12B 109.5 . . ?
C121 C122 H12C 109.5 . . ?
H12B C122 H12C 109.5 . . ?
C121 C122 H12D 109.5 . . ?
H12B C122 H12D 109.5 . . ?
H12C C122 H12D 109.5 . . ?
C121 C123 H12E 109.5 . . ?
C121 C123 H12F 109.5 . . ?
H12E C123 H12F 109.5 . . ?
C121 C123 H12G 109.5 . . ?
H12E C123 H12G 109.5 . . ?
H12F C123 H12G 109.5 . . ?
C12 C13 C14 121.4(4) . . ?
C12 C13 H13A 119.3 . . ?
C14 C13 H13A 119.3 . . ?
C15 C14 C13 119.9(4) . . ?
C15 C14 H14A 120.1 . . ?
C13 C14 H14A 120.1 . . ?
C14 C15 C16 121.9(4) . . ?
C14 C15 H15A 119.1 . . ?
C16 C15 H15A 119.1 . . ?
C15 C16 C11 119.0(4) . . ?
C15 C16 C161 118.4(4) . . ?
C11 C16 C161 122.1(4) . . ?
C16 C161 C163 109.9(4) . . ?
C16 C161 C162 112.9(3) . . ?
C163 C161 C162 110.9(4) . . ?
C16 C161 H16A 107.7 . . ?
C163 C161 H16A 107.7 . . ?
C162 C161 H16A 107.7 . . ?
C161 C162 H16B 109.5 . . ?
C161 C162 H16C 109.5 . . ?
H16B C162 H16C 109.5 . . ?
C161 C162 H16D 109.5 . . ?
H16B C162 H16D 109.5 . . ?
H16C C162 H16D 109.5 . . ?
C161 C163 H16E 109.5 . . ?
C161 C163 H16F 109.5 . . ?
H16E C163 H16F 109.5 . . ?
C161 C163 H16G 109.5 . . ?
H16E C163 H16G 109.5 . . ?
H16F C163 H16G 109.5 . . ?
C22 C21 C26 119.9(4) . . ?
C22 C21 N2 120.3(3) . . ?
C26 C21 N2 119.7(3) . . ?
C21 C22 C23 119.1(4) . . ?
C21 C22 C221 122.7(3) . . ?
C23 C22 C221 118.2(4) . . ?
C22 C221 C222 109.9(4) . . ?
C22 C221 C223 112.1(4) . . ?
C222 C221 C223 110.5(4) . . ?
C22 C221 H22A 108.1 . . ?
C222 C221 H22A 108.1 . . ?
C223 C221 H22A 108.1 . . ?
C221 C222 H22B 109.5 . . ?
C221 C222 H22C 109.5 . . ?
H22B C222 H22C 109.5 . . ?
C221 C222 H22D 109.5 . . ?
H22B C222 H22D 109.5 . . ?
H22C C222 H22D 109.5 . . ?
C221 C223 H22E 109.5 . . ?
C221 C223 H22F 109.5 . . ?
H22E C223 H22F 109.5 . . ?
C221 C223 H22G 109.5 . . ?
H22E C223 H22G 109.5 . . ?
H22F C223 H22G 109.5 . . ?
C24 C23 C22 121.3(4) . . ?
C24 C23 H23A 119.3 . . ?
C22 C23 H23A 119.3 . . ?
C23 C24 C25 119.8(4) . . ?
C23 C24 H24A 120.1 . . ?
C25 C24 H24A 120.1 . . ?
C24 C25 C26 121.3(4) . . ?
C24 C25 H25A 119.4 . . ?
C26 C25 H25A 119.4 . . ?
C25 C26 C21 118.6(4) . . ?
C25 C26 C261 118.3(4) . . ?
C21 C26 C261 123.2(4) . . ?
C26 C261 C262 111.2(4) . . ?
C26 C261 C263 112.6(4) . . ?
C262 C261 C263 110.2(4) . . ?
C26 C261 H26A 107.5 . . ?
C262 C261 H26A 107.5 . . ?
C263 C261 H26A 107.5 . . ?
C261 C262 H26D 109.5 . . ?
C261 C262 H26E 109.5 . . ?
H26D C262 H26E 109.5 . . ?
C261 C262 H26B 109.5 . . ?
H26D C262 H26B 109.5 . . ?
H26E C262 H26B 109.5 . . ?
C261 C263 H26C 109.5 . . ?
C261 C263 H26H 109.5 . . ?
H26C C263 H26H 109.5 . . ?
C261 C263 H26F 109.5 . . ?
H26C C263 H26F 109.5 . . ?
H26H C263 H26F 109.5 . . ?

loop_
_geom_bond_atom_site_label_1
_geom_bond_atom_site_label_2
_geom_bond_distance
_geom_bond_site_symmetry_2
_geom_bond_publ_flag
Cr1 O1 1.962(3) . ?
Cr1 N1 1.963(3) . ?
Cr1 O1 1.990(3) 3_657 ?
Cr1 C11 2.287(4) . ?
Cr1 Cr1 2.9298(16) 3_657 ?
Si1 N1 1.695(3) . ?
Si1 N2 1.741(3) . ?
Si1 C1 1.861(4) . ?
Si1 C2 1.865(4) . ?
Si2 O1 1.644(3) . ?
Si2 N2 1.732(3) . ?
Si2 C4 1.836(4) . ?
Si2 C3 1.849(4) . ?
O1 Cr1 1.990(3) 3_657 ?
N1 C11 1.387(5) . ?
N2 C21 1.448(5) . ?
C1 H1A 0.9800 . ?
C1 H1B 0.9800 . ?
C1 H1C 0.9800 . ?
C2 H2A 0.9800 . ?
C2 H2B 0.9800 . ?
C2 H2C 0.9800 . ?
C3 H3A 0.9800 . ?
C3 H3B 0.9800 . ?
C3 H3C 0.9800 . ?
C4 H4A 0.9800 . ?
C4 H4B 0.9800 . ?
C4 H4C 0.9800 . ?
C11 C12 1.425(6) . ?
C11 C16 1.427(6) . ?
C12 C13 1.369(6) . ?
C12 C121 1.509(6) . ?
C121 C123 1.517(6) . ?
C121 C122 1.526(6) . ?
C121 H12A 1.0000 . ?
C122 H12B 0.9800 . ?
C122 H12C 0.9800 . ?
C122 H12D 0.9800 . ?
C123 H12E 0.9800 . ?
C123 H12F 0.9800 . ?
C123 H12G 0.9800 . ?
C13 C14 1.389(6) . ?
C13 H13A 0.9500 . ?
C14 C15 1.347(6) . ?
C14 H14A 0.9500 . ?
C15 C16 1.396(6) . ?
C15 H15A 0.9500 . ?
C16 C161 1.513(6) . ?
C161 C163 1.527(6) . ?
C161 C162 1.531(6) . ?
C161 H16A 1.0000 . ?
C162 H16B 0.9800 . ?
C162 H16C 0.9800 . ?
C162 H16D 0.9800 . ?
C163 H16E 0.9800 . ?
C163 H16F 0.9800 . ?
C163 H16G 0.9800 . ?
C21 C22 1.390(5) . ?
C21 C26 1.409(6) . ?
C22 C23 1.395(5) . ?
C22 C221 1.509(6) . ?
C221 C222 1.517(6) . ?
C221 C223 1.521(6) . ?
C221 H22A 1.0000 . ?
C222 H22B 0.9800 . ?
C222 H22C 0.9800 . ?
C222 H22D 0.9800 . ?
C223 H22E 0.9800 . ?
C223 H22F 0.9800 . ?
C223 H22G 0.9800 . ?
C23 C24 1.363(6) . ?
C23 H23A 0.9500 . ?
C24 C25 1.370(6) . ?
C24 H24A 0.9500 . ?
C25 C26 1.394(6) . ?
C25 H25A 0.9500 . ?
C26 C261 1.500(6) . ?
C261 C262 1.530(7) . ?
C261 C263 1.542(6) . ?
C261 H26A 1.0000 . ?
C262 H26D 0.9800 . ?
C262 H26E 0.9800 . ?
C262 H26B 0.9800 . ?
C263 H26C 0.9800 . ?
C263 H26H 0.9800 . ?
C263 H26F 0.9800 . ?

loop_
_geom_torsion_atom_site_label_1
_geom_torsion_atom_site_label_2
_geom_torsion_atom_site_label_3
_geom_torsion_atom_site_label_4
_geom_torsion
_geom_torsion_site_symmetry_1
_geom_torsion_site_symmetry_2
_geom_torsion_site_symmetry_3
_geom_torsion_site_symmetry_4
_geom_torsion_publ_flag
N2 Si2 O1 Cr1 41.4(2) . . . . ?
C4 Si2 O1 Cr1 161.82(19) . . . . ?
C3 Si2 O1 Cr1 -79.4(2) . . . . ?
N2 Si2 O1 Cr1 -141.1(3) . . . 3_657 ?
C4 Si2 O1 Cr1 -20.7(3) . . . 3_657 ?
C3 Si2 O1 Cr1 98.1(3) . . . 3_657 ?
N1 Cr1 O1 Si2 -0.29(19) . . . . ?
O1 Cr1 O1 Si2 178.5(2) 3_657 . . . ?
C11 Cr1 O1 Si2 13.3(3) . . . . ?
Cr1 Cr1 O1 Si2 178.5(2) 3_657 . . . ?
N1 Cr1 O1 Cr1 -178.81(12) . . . 3_657 ?
O1 Cr1 O1 Cr1 0.0 3_657 . . 3_657 ?
C11 Cr1 O1 Cr1 -165.20(15) . . . 3_657 ?
N2 Si1 N1 C11 167.7(4) . . . . ?
C1 Si1 N1 C11 -72.1(5) . . . . ?
C2 Si1 N1 C11 48.1(5) . . . . ?
N2 Si1 N1 Cr1 15.0(3) . . . . ?
C1 Si1 N1 Cr1 135.3(2) . . . . ?
C2 Si1 N1 Cr1 -104.6(3) . . . . ?
O1 Cr1 N1 C11 164.3(2) . . . . ?
O1 Cr1 N1 C11 -2.4(15) 3_657 . . . ?
Cr1 Cr1 N1 C11 162.92(18) 3_657 . . . ?
O1 Cr1 N1 Si1 -32.7(3) . . . . ?
O1 Cr1 N1 Si1 160.6(12) 3_657 . . . ?
C11 Cr1 N1 Si1 163.1(4) . . . . ?
Cr1 Cr1 N1 Si1 -34.0(3) 3_657 . . . ?
O1 Si2 N2 C21 107.7(3) . . . . ?
C4 Si2 N2 C21 -12.1(3) . . . . ?
C3 Si2 N2 C21 -133.0(3) . . . . ?
O1 Si2 N2 Si1 -69.1(2) . . . . ?
C4 Si2 N2 Si1 171.1(2) . . . . ?
C3 Si2 N2 Si1 50.2(3) . . . . ?
N1 Si1 N2 C21 -138.4(3) . . . . ?
C1 Si1 N2 C21 101.2(3) . . . . ?
C2 Si1 N2 C21 -14.4(3) . . . . ?
N1 Si1 N2 Si2 38.4(2) . . . . ?
C1 Si1 N2 Si2 -82.1(2) . . . . ?
C2 Si1 N2 Si2 162.3(2) . . . . ?
Si1 N1 C11 C12 96.3(5) . . . . ?
Cr1 N1 C11 C12 -103.8(3) . . . . ?
Si1 N1 C11 C16 -94.8(5) . . . . ?
Cr1 N1 C11 C16 65.1(3) . . . . ?
Si1 N1 C11 Cr1 -159.9(5) . . . . ?
O1 Cr1 C11 N1 -22.5(3) . . . . ?
O1 Cr1 C11 N1 179.7(2) 3_657 . . . ?
Cr1 Cr1 C11 N1 -98.6(6) 3_657 . . . ?
O1 Cr1 C11 C12 90.7(3) . . . . ?
N1 Cr1 C11 C12 113.2(4) . . . . ?
O1 Cr1 C11 C12 -67.1(4) 3_657 . . . ?
Cr1 Cr1 C11 C12 14.6(8) 3_657 . . . ?
O1 Cr1 C11 C16 -149.7(2) . . . . ?
N1 Cr1 C11 C16 -127.1(3) . . . . ?
O1 Cr1 C11 C16 52.5(3) 3_657 . . . ?
Cr1 Cr1 C11 C16 134.2(5) 3_657 . . . ?
N1 C11 C12 C13 166.7(4) . . . . ?
C16 C11 C12 C13 -2.3(6) . . . . ?
Cr1 C11 C12 C13 98.4(4) . . . . ?
N1 C11 C12 C121 -15.8(6) . . . . ?
C16 C11 C12 C121 175.3(4) . . . . ?
Cr1 C11 C12 C121 -84.0(4) . . . . ?
C13 C12 C121 C123 -45.2(6) . . . . ?
C11 C12 C121 C123 137.2(4) . . . . ?
C13 C12 C121 C122 76.9(5) . . . . ?
C11 C12 C121 C122 -100.7(4) . . . . ?
C11 C12 C13 C14 0.8(6) . . . . ?
C121 C12 C13 C14 -176.7(4) . . . . ?
C12 C13 C14 C15 1.1(7) . . . . ?
C13 C14 C15 C16 -1.4(7) . . . . ?
C14 C15 C16 C11 -0.1(6) . . . . ?
C14 C15 C16 C161 171.8(4) . . . . ?
N1 C11 C16 C15 -167.4(4) . . . . ?
C12 C11 C16 C15 2.0(6) . . . . ?
Cr1 C11 C16 C15 -116.5(4) . . . . ?
N1 C11 C16 C161 21.0(6) . . . . ?
C12 C11 C16 C161 -169.6(4) . . . . ?
Cr1 C11 C16 C161 71.9(4) . . . . ?
C15 C16 C161 C163 -66.0(5) . . . . ?
C11 C16 C161 C163 105.7(4) . . . . ?
C15 C16 C161 C162 58.3(5) . . . . ?
C11 C16 C161 C162 -130.0(4) . . . . ?
Si2 N2 C21 C22 90.1(4) . . . . ?
Si1 N2 C21 C22 -93.1(4) . . . . ?
Si2 N2 C21 C26 -89.0(4) . . . . ?
Si1 N2 C21 C26 87.8(4) . . . . ?
C26 C21 C22 C23 -0.1(6) . . . . ?
N2 C21 C22 C23 -179.2(3) . . . . ?
C26 C21 C22 C221 -178.2(4) . . . . ?
N2 C21 C22 C221 2.6(6) . . . . ?
C21 C22 C221 C222 109.9(4) . . . . ?
C23 C22 C221 C222 -68.3(5) . . . . ?
C21 C22 C221 C223 -126.9(4) . . . . ?
C23 C22 C221 C223 54.9(5) . . . . ?
C21 C22 C23 C24 0.7(6) . . . . ?
C221 C22 C23 C24 178.9(4) . . . . ?
C22 C23 C24 C25 -0.6(7) . . . . ?
C23 C24 C25 C26 0.0(7) . . . . ?
C24 C25 C26 C21 0.5(6) . . . . ?
C24 C25 C26 C261 179.8(4) . . . . ?
C22 C21 C26 C25 -0.5(6) . . . . ?
N2 C21 C26 C25 178.7(4) . . . . ?
C22 C21 C26 C261 -179.7(4) . . . . ?
N2 C21 C26 C261 -0.5(6) . . . . ?
C25 C26 C261 C262 -74.3(5) . . . . ?
C21 C26 C261 C262 104.9(5) . . . . ?
C25 C26 C261 C263 50.0(6) . . . . ?
C21 C26 C261 C263 -130.9(4) . . . . ?
